data_7238360
loop_
_publ_author_name
'Constable, Edwin C.'
'Housecroft, Catherine E.'
'Kopecky, Peter'
'Sch\"onhofer, Ewald'
'Zampese, Jennifer A.'

_publ_section_title
;
 Restricting the geometrical relaxation in four-coordinate copper(i)
 complexes using face-to-face and edge-to-face \p-interactions
;
_journal_issue 7
_journal_name_full CrystEngComm
_journal_page_first 2742
_journal_paper_doi 10.1039/c0ce00880j
_journal_volume 13
_journal_year 2011
_chemical_formula_moiety '2(C38 H32 Cu N2 P2), C4 H10 O, 2(F6 P), C H2 Cl2'
_chemical_formula_sum 'C81 H76 Cl2 Cu2 F12 N4 O P6'
_chemical_formula_weight 1733.28
_space_group_IT_number 2
_space_group_name_Hall '-P 1'
_space_group_name_H-M_alt 'P -1'
_symmetry_cell_setting triclinic
_symmetry_space_group_name_Hall '-P 1'
_symmetry_space_group_name_H-M 'P -1'
_atom_sites_solution_hydrogens geom
_atom_sites_solution_primary direct
_atom_sites_solution_secondary difmap
_audit_creation_method SHELXL-97
_cell_angle_alpha 112.413(10)
_cell_angle_beta 98.097(11)
_cell_angle_gamma 91.294(11)
_cell_formula_units_Z 1
_cell_length_a 11.5635(17)
_cell_length_b 13.0399(17)
_cell_length_c 15.119(2)
_cell_measurement_reflns_used 9507
_cell_measurement_temperature 173(2)
_cell_measurement_theta_max 62.20
_cell_measurement_theta_min 5.61
_cell_volume 2079.3(5)
_computing_cell_refinement 'Stoe IPDS'
_computing_data_collection 'Stoe IPDS'
_computing_data_reduction 'Stoe IPDS'
_computing_molecular_graphics 'Bruker SHELXTL'
_computing_publication_material 'Bruker SHELXTL'
_computing_structure_refinement 'SHELXL-97 (Sheldrick, 1997)'
_computing_structure_solution 'SHELXS-97 (Sheldrick, 1990)'
_diffrn_ambient_temperature 173(2)
_diffrn_measured_fraction_theta_full 0.997
_diffrn_measured_fraction_theta_max 0.997
_diffrn_measurement_device_type 'Stoe IPDS'
_diffrn_measurement_method '\w scans'
_diffrn_radiation_monochromator graphite
_diffrn_radiation_source 'fine-focus sealed tube'
_diffrn_radiation_type MoK\a
_diffrn_radiation_wavelength 0.71073
_diffrn_reflns_av_R_equivalents 0.0592
_diffrn_reflns_av_sigmaI/netI 0.0312
_diffrn_reflns_limit_h_max 14
_diffrn_reflns_limit_h_min -14
_diffrn_reflns_limit_k_max 15
_diffrn_reflns_limit_k_min -15
_diffrn_reflns_limit_l_max 18
_diffrn_reflns_limit_l_min -18
_diffrn_reflns_number 41833
_diffrn_reflns_theta_full 25.50
_diffrn_reflns_theta_max 25.50
_diffrn_reflns_theta_min 2.49
_exptl_absorpt_coefficient_mu 0.764
_exptl_absorpt_correction_T_max 0.9774
_exptl_absorpt_correction_T_min 0.9072
_exptl_absorpt_correction_type multi-scan
_exptl_absorpt_process_details '(Blessing 1951)'
_exptl_crystal_colour yellow
_exptl_crystal_density_diffrn 1.384
_exptl_crystal_density_method 'not measured'
_exptl_crystal_description block
_exptl_crystal_F_000 888
_exptl_crystal_size_max 0.13
_exptl_crystal_size_mid 0.10
_exptl_crystal_size_min 0.03
_refine_diff_density_max 0.970
_refine_diff_density_min -0.380
_refine_diff_density_rms 0.078
_refine_ls_extinction_method none
_refine_ls_goodness_of_fit_ref 1.138
_refine_ls_hydrogen_treatment constr
_refine_ls_matrix_type full
_refine_ls_number_parameters 507
_refine_ls_number_reflns 7716
_refine_ls_number_restraints 6
_refine_ls_restrained_S_all 1.139
_refine_ls_R_factor_all 0.0615
_refine_ls_R_factor_gt 0.0515
_refine_ls_shift/su_max 0.019
_refine_ls_shift/su_mean 0.000
_refine_ls_structure_factor_coef Fsqd
_refine_ls_weighting_details 'calc w=1/[\s^2^(Fo^2^)+(0.0632P)^2^+2.6222P] where P=(Fo^2^+2Fc^2^)/3'
_refine_ls_weighting_scheme calc
_refine_ls_wR_factor_gt 0.1260
_refine_ls_wR_factor_ref 0.1316
_reflns_number_gt 6781
_reflns_number_total 7716
_reflns_threshold_expression >2sigma(I)
_cod_data_source_file c0ce00880j.txt
_cod_data_source_block 3tCu(phen)(dppe)
_cod_depositor_comments
;
The following automatic conversions were performed:

data item '_symmetry_cell_setting' value 'Triclinic' was changed to
'triclinic' in accordance with the
/home/saulius/struct/COD-crude-data/automatic-downloads/DataCite-retrospective/RSC/depositions/lib/dictionaries/cif_core.dic
dictionary named 'cif_core.dic' version 2.4.2 last updated on
2011-04-26.

Automatic conversion script
Id: cif_fix_values 6909 2019-04-08 15:41:33Z antanas 
;
_cod_original_cell_volume 2079.2(5)
_cod_original_sg_symbol_Hall -P1
_cod_original_sg_symbol_H-M P-1
_cod_database_code 7238360

loop_
_symmetry_equiv_pos_as_xyz
'x, y, z'
'-x, -y, -z'

loop_
_atom_site_label
_atom_site_type_symbol
_atom_site_fract_x
_atom_site_fract_y
_atom_site_fract_z
_atom_site_U_iso_or_equiv
_atom_site_adp_type
_atom_site_occupancy
_atom_site_symmetry_multiplicity
_atom_site_calc_flag
_atom_site_refinement_flags
_atom_site_disorder_assembly
_atom_site_disorder_group
Cu1 Cu 0.37582(3) 0.16884(3) 0.25566(2) 0.02000(12) Uani 1 1 d . . .
P1 P 0.53682(7) 0.23297(6) 0.36905(5) 0.01930(17) Uani 1 1 d . . .
P2 P 0.26052(7) 0.26005(7) 0.36247(6) 0.02223(18) Uani 1 1 d . . .
C1 C 0.4809(3) 0.3472(3) 0.4644(2) 0.0255(7) Uani 1 1 d . . .
H1A H 0.5365 0.3698 0.5259 0.031 Uiso 1 1 calc R . .
H1B H 0.4742 0.4123 0.4460 0.031 Uiso 1 1 calc R . .
C2 C 0.3608(3) 0.3101(3) 0.4786(2) 0.0279(7) Uani 1 1 d . . .
H2A H 0.3289 0.3733 0.5269 0.034 Uiso 1 1 calc R . .
H2B H 0.3687 0.2498 0.5032 0.034 Uiso 1 1 calc R . .
C3 C 0.6631(3) 0.2995(3) 0.3459(2) 0.0226(6) Uani 1 1 d . . .
C4 C 0.7721(3) 0.2560(3) 0.3456(2) 0.0283(7) Uani 1 1 d . . .
H4A H 0.7841 0.1948 0.3644 0.034 Uiso 1 1 calc R . .
C5 C 0.8631(3) 0.3020(4) 0.3180(3) 0.0385(8) Uani 1 1 d . . .
H5A H 0.9373 0.2723 0.3180 0.046 Uiso 1 1 calc R . .
C6 C 0.8463(3) 0.3907(4) 0.2906(3) 0.0406(9) Uani 1 1 d . . .
H6A H 0.9088 0.4215 0.2713 0.049 Uiso 1 1 calc R . .
C7 C 0.7391(4) 0.4348(3) 0.2910(3) 0.0371(8) Uani 1 1 d . . .
H7A H 0.7279 0.4964 0.2727 0.044 Uiso 1 1 calc R . .
C8 C 0.6475(3) 0.3892(3) 0.3182(2) 0.0297(7) Uani 1 1 d . . .
H8A H 0.5735 0.4194 0.3178 0.036 Uiso 1 1 calc R . .
C9 C 0.5988(3) 0.1449(3) 0.4289(2) 0.0224(6) Uani 1 1 d . . .
C10 C 0.5784(3) 0.0297(3) 0.3812(3) 0.0298(7) Uani 1 1 d . . .
H10A H 0.5316 -0.0010 0.3188 0.036 Uiso 1 1 calc R . .
C11 C 0.6256(4) -0.0406(3) 0.4235(3) 0.0391(9) Uani 1 1 d . . .
H11A H 0.6113 -0.1190 0.3904 0.047 Uiso 1 1 calc R . .
C12 C 0.6934(3) 0.0042(3) 0.5143(3) 0.0367(8) Uani 1 1 d . . .
H12A H 0.7263 -0.0435 0.5437 0.044 Uiso 1 1 calc R . .
C13 C 0.7136(3) 0.1182(3) 0.5626(3) 0.0328(8) Uani 1 1 d . . .
H13A H 0.7598 0.1485 0.6253 0.039 Uiso 1 1 calc R . .
C14 C 0.6672(3) 0.1886(3) 0.5204(2) 0.0276(7) Uani 1 1 d . . .
H14A H 0.6820 0.2669 0.5539 0.033 Uiso 1 1 calc R . .
C15 C 0.1399(3) 0.1836(3) 0.3825(3) 0.0307(7) Uani 1 1 d . . .
C16 C 0.0832(3) 0.0933(3) 0.3038(3) 0.0414(9) Uani 1 1 d . . .
H16A H 0.1072 0.0743 0.2424 0.050 Uiso 1 1 calc R . .
C17 C -0.0089(4) 0.0300(4) 0.3138(4) 0.0559(12) Uani 1 1 d . . .
H17A H -0.0473 -0.0320 0.2592 0.067 Uiso 1 1 calc R . .
C18 C -0.0444(4) 0.0569(4) 0.4026(4) 0.0587(14) Uani 1 1 d . . .
H18A H -0.1073 0.0139 0.4095 0.070 Uiso 1 1 calc R . .
C19 C 0.0109(4) 0.1451(4) 0.4799(4) 0.0508(12) Uani 1 1 d . . .
H19A H -0.0137 0.1634 0.5411 0.061 Uiso 1 1 calc R . .
C20 C 0.1033(4) 0.2098(4) 0.4715(3) 0.0404(9) Uani 1 1 d . . .
H20A H 0.1409 0.2715 0.5266 0.049 Uiso 1 1 calc R . .
C21 C 0.1995(3) 0.3852(3) 0.3555(2) 0.0248(6) Uani 1 1 d . . .
C22 C 0.1984(3) 0.4015(3) 0.2702(3) 0.0377(8) Uani 1 1 d . . .
H22A H 0.2284 0.3477 0.2179 0.045 Uiso 1 1 calc R . .
C23 C 0.1544(4) 0.4950(4) 0.2598(4) 0.0482(11) Uani 1 1 d . . .
H23A H 0.1541 0.5052 0.2008 0.058 Uiso 1 1 calc R . .
C24 C 0.1111(3) 0.5732(3) 0.3357(4) 0.0444(10) Uani 1 1 d . . .
H24A H 0.0813 0.6377 0.3292 0.053 Uiso 1 1 calc R . .
C25 C 0.1110(4) 0.5579(3) 0.4205(3) 0.0455(10) Uani 1 1 d . . .
H25A H 0.0805 0.6118 0.4724 0.055 Uiso 1 1 calc R . .
C26 C 0.1549(3) 0.4648(3) 0.4309(3) 0.0366(8) Uani 1 1 d . . .
H26A H 0.1547 0.4551 0.4900 0.044 Uiso 1 1 calc R . .
N1 N 0.3847(2) 0.1842(2) 0.12726(18) 0.0206(5) Uani 1 1 d . . .
N2 N 0.3333(2) 0.0055(2) 0.16688(19) 0.0235(5) Uani 1 1 d . . .
C27 C 0.4136(3) 0.2725(3) 0.1090(2) 0.0253(6) Uani 1 1 d . . .
H27A H 0.4293 0.3428 0.1616 0.030 Uiso 1 1 calc R . .
C28 C 0.4220(3) 0.2667(3) 0.0158(3) 0.0313(7) Uani 1 1 d . . .
H28A H 0.4437 0.3317 0.0058 0.038 Uiso 1 1 calc R . .
C29 C 0.3987(3) 0.1666(3) -0.0604(2) 0.0306(7) Uani 1 1 d . . .
H29A H 0.4032 0.1613 -0.1242 0.037 Uiso 1 1 calc R . .
C30 C 0.3682(3) 0.0714(3) -0.0443(2) 0.0249(6) Uani 1 1 d . . .
C31 C 0.3631(3) 0.0843(3) 0.0517(2) 0.0206(6) Uani 1 1 d . . .
C32 C 0.3342(3) -0.0110(3) 0.0724(2) 0.0212(6) Uani 1 1 d . . .
C33 C 0.3097(3) -0.1158(3) -0.0031(2) 0.0265(7) Uani 1 1 d . . .
C34 C 0.2818(3) -0.2067(3) 0.0208(3) 0.0348(8) Uani 1 1 d . . .
H34A H 0.2644 -0.2793 -0.0285 0.042 Uiso 1 1 calc R . .
C35 C 0.2800(3) -0.1895(3) 0.1157(3) 0.0364(8) Uani 1 1 d . . .
H35A H 0.2606 -0.2497 0.1330 0.044 Uiso 1 1 calc R . .
C36 C 0.3070(3) -0.0826(3) 0.1863(3) 0.0310(7) Uani 1 1 d . . .
H36A H 0.3067 -0.0720 0.2520 0.037 Uiso 1 1 calc R . .
C37 C 0.3434(3) -0.0374(3) -0.1194(2) 0.0337(8) Uani 1 1 d . . .
H37A H 0.3463 -0.0469 -0.1846 0.040 Uiso 1 1 calc R . .
C38 C 0.3159(3) -0.1267(3) -0.0997(2) 0.0329(8) Uani 1 1 d . . .
H38A H 0.3004 -0.1980 -0.1511 0.039 Uiso 1 1 calc R . .
P10 P 0.52778(10) 0.38477(8) 0.78363(7) 0.0397(2) Uani 1 1 d . . .
F10 F 0.6043(4) 0.2897(3) 0.7290(2) 0.0954(14) Uani 1 1 d . . .
F11 F 0.6385(3) 0.4421(3) 0.8627(2) 0.0748(9) Uani 1 1 d . . .
F12 F 0.4153(3) 0.3316(2) 0.7028(2) 0.0806(10) Uani 1 1 d . . .
F13 F 0.4902(3) 0.3172(3) 0.8433(2) 0.0781(10) Uani 1 1 d . . .
F14 F 0.4534(2) 0.4840(2) 0.83931(19) 0.0534(6) Uani 1 1 d . . .
F15 F 0.5631(3) 0.4542(2) 0.7222(2) 0.0638(8) Uani 1 1 d . . .
C100 C -0.2037(10) 0.6181(12) 0.1214(12) 0.087(4) Uani 0.50 1 d PU . .
H10B H -0.2190 0.6408 0.0656 0.104 Uiso 0.50 1 calc PR . .
H10C H -0.2804 0.5938 0.1321 0.104 Uiso 0.50 1 calc PR . .
Cl1 Cl -0.1492(5) 0.7267(4) 0.2160(6) 0.159(3) Uani 0.50 1 d P . .
Cl2 Cl -0.1199(3) 0.5028(4) 0.0887(4) 0.1145(14) Uani 0.50 1 d P . .
O200 O -0.0083(5) -0.0364(6) 0.0217(4) 0.0894(17) Uani 0.50 1 d P . 1
C200 C -0.0404(7) -0.1476(8) -0.0515(6) 0.100(2) Uani 0.50 1 d P A 1
H20B H -0.1116 -0.1497 -0.0972 0.120 Uiso 0.50 1 calc PR A 1
H20C H 0.0242 -0.1762 -0.0884 0.120 Uiso 0.50 1 calc PR A 1
C201 C -0.0613(11) -0.2083(12) 0.0051(10) 0.081(3) Uani 0.50 1 d P A 1
H20D H 0.0127 -0.2127 0.0435 0.121 Uiso 0.50 1 calc PR A 1
H20E H -0.0951 -0.2836 -0.0374 0.121 Uiso 0.50 1 calc PR A 1
H20F H -0.1162 -0.1709 0.0486 0.121 Uiso 0.50 1 calc PR A 1
C20' C -0.0083(5) -0.0364(6) 0.0217(4) 0.0894(17) Uani 0.50 1 d P . 2
H20G H -0.0711 -0.0129 0.0617 0.107 Uiso 0.50 1 calc PR . 2
H20H H 0.0646 -0.0362 0.0648 0.107 Uiso 0.50 1 calc PR . 2
C21' C -0.0404(7) -0.1476(8) -0.0515(6) 0.100(2) Uani 0.50 1 d P B 2
H21A H -0.1145 -0.1483 -0.0922 0.151 Uiso 0.50 1 calc PR B 2
H21B H -0.0496 -0.1998 -0.0199 0.151 Uiso 0.50 1 calc PR B 2
H21C H 0.0212 -0.1700 -0.0919 0.151 Uiso 0.50 1 calc PR B 2

loop_
_atom_site_aniso_label
_atom_site_aniso_U_11
_atom_site_aniso_U_22
_atom_site_aniso_U_33
_atom_site_aniso_U_23
_atom_site_aniso_U_13
_atom_site_aniso_U_12
Cu1 0.0240(2) 0.0196(2) 0.01470(19) 0.00498(14) 0.00294(14) 0.00024(14)
P1 0.0217(4) 0.0165(4) 0.0176(4) 0.0047(3) 0.0018(3) 0.0019(3)
P2 0.0228(4) 0.0259(4) 0.0201(4) 0.0103(3) 0.0058(3) 0.0059(3)
C1 0.0318(17) 0.0183(15) 0.0207(15) 0.0021(12) 0.0009(13) 0.0052(12)
C2 0.0293(17) 0.0357(18) 0.0193(15) 0.0101(13) 0.0060(13) 0.0105(14)
C3 0.0244(15) 0.0214(15) 0.0186(14) 0.0056(12) -0.0005(12) -0.0016(12)
C4 0.0267(16) 0.0329(18) 0.0254(16) 0.0127(14) 0.0000(13) 0.0022(13)
C5 0.0250(17) 0.054(2) 0.036(2) 0.0190(18) 0.0018(15) -0.0003(16)
C6 0.0319(19) 0.052(2) 0.0348(19) 0.0163(18) -0.0007(15) -0.0190(17)
C7 0.046(2) 0.0317(19) 0.0336(19) 0.0167(15) -0.0025(16) -0.0116(16)
C8 0.0326(18) 0.0254(16) 0.0282(17) 0.0095(14) -0.0010(14) -0.0036(13)
C9 0.0236(15) 0.0224(15) 0.0236(15) 0.0108(12) 0.0061(12) 0.0029(12)
C10 0.0339(18) 0.0200(16) 0.0351(18) 0.0107(14) 0.0037(14) 0.0028(13)
C11 0.046(2) 0.0232(17) 0.052(2) 0.0179(17) 0.0107(18) 0.0054(15)
C12 0.039(2) 0.037(2) 0.046(2) 0.0288(18) 0.0101(17) 0.0112(16)
C13 0.0337(18) 0.040(2) 0.0305(17) 0.0204(16) 0.0047(14) 0.0060(15)
C14 0.0306(17) 0.0279(17) 0.0248(16) 0.0119(13) 0.0017(13) 0.0008(13)
C15 0.0285(17) 0.0323(18) 0.043(2) 0.0247(16) 0.0140(15) 0.0119(14)
C16 0.034(2) 0.041(2) 0.054(2) 0.0223(19) 0.0133(18) 0.0026(16)
C17 0.041(2) 0.042(2) 0.091(4) 0.031(2) 0.015(2) -0.0043(19)
C18 0.041(2) 0.057(3) 0.108(4) 0.057(3) 0.034(3) 0.013(2)
C19 0.048(2) 0.059(3) 0.076(3) 0.049(3) 0.038(2) 0.025(2)
C20 0.042(2) 0.046(2) 0.051(2) 0.0322(19) 0.0247(18) 0.0209(18)
C21 0.0201(15) 0.0255(16) 0.0283(16) 0.0109(13) 0.0013(12) -0.0002(12)
C22 0.0352(19) 0.048(2) 0.046(2) 0.0301(19) 0.0188(17) 0.0146(17)
C23 0.041(2) 0.058(3) 0.073(3) 0.052(3) 0.019(2) 0.0142(19)
C24 0.0308(19) 0.0273(19) 0.076(3) 0.025(2) -0.0025(19) 0.0013(15)
C25 0.039(2) 0.0288(19) 0.047(2) -0.0036(17) -0.0113(18) 0.0100(16)
C26 0.038(2) 0.0339(19) 0.0273(17) 0.0036(15) -0.0046(15) 0.0089(15)
N1 0.0235(13) 0.0190(12) 0.0180(12) 0.0060(10) 0.0028(10) 0.0001(10)
N2 0.0249(13) 0.0235(13) 0.0213(13) 0.0088(11) 0.0013(10) -0.0011(10)
C27 0.0303(17) 0.0222(15) 0.0246(16) 0.0104(13) 0.0048(13) 0.0012(12)
C28 0.0391(19) 0.0304(18) 0.0308(18) 0.0180(15) 0.0088(15) 0.0014(15)
C29 0.0392(19) 0.0350(19) 0.0203(15) 0.0126(14) 0.0080(14) 0.0021(15)
C30 0.0273(16) 0.0284(17) 0.0183(15) 0.0077(13) 0.0045(12) 0.0030(13)
C31 0.0207(14) 0.0220(15) 0.0170(14) 0.0055(12) 0.0026(11) 0.0031(11)
C32 0.0189(14) 0.0217(15) 0.0217(15) 0.0073(12) 0.0022(11) 0.0015(11)
C33 0.0251(16) 0.0229(16) 0.0261(16) 0.0044(13) 0.0020(13) 0.0007(12)
C34 0.041(2) 0.0194(16) 0.0372(19) 0.0046(14) 0.0029(16) -0.0032(14)
C35 0.043(2) 0.0239(17) 0.044(2) 0.0173(16) 0.0023(17) -0.0049(15)
C36 0.0370(19) 0.0279(17) 0.0309(17) 0.0163(14) 0.0020(14) -0.0023(14)
C37 0.042(2) 0.0369(19) 0.0170(15) 0.0039(14) 0.0059(14) 0.0021(15)
C38 0.0388(19) 0.0282(18) 0.0218(16) -0.0008(13) 0.0046(14) 0.0000(14)
P10 0.0623(7) 0.0306(5) 0.0323(5) 0.0157(4) 0.0159(5) 0.0095(5)
F10 0.175(4) 0.074(2) 0.072(2) 0.0441(18) 0.073(2) 0.081(2)
F11 0.0583(18) 0.099(2) 0.0669(19) 0.0348(18) 0.0004(15) 0.0101(16)
F12 0.121(3) 0.0463(16) 0.0566(17) 0.0131(14) -0.0197(18) -0.0180(17)
F13 0.114(3) 0.076(2) 0.081(2) 0.0618(19) 0.041(2) 0.0170(19)
F14 0.0601(16) 0.0445(14) 0.0518(15) 0.0123(12) 0.0147(12) 0.0117(12)
F15 0.085(2) 0.0616(17) 0.0707(18) 0.0471(15) 0.0303(16) 0.0195(15)
C100 0.060(6) 0.109(9) 0.150(11) 0.106(9) 0.043(7) 0.021(6)
Cl1 0.104(3) 0.089(3) 0.261(7) 0.062(4) -0.023(4) -0.001(2)
Cl2 0.068(2) 0.094(3) 0.173(4) 0.053(3) -0.012(2) 0.0098(18)
O200 0.073(3) 0.125(5) 0.061(3) 0.027(3) 0.007(3) 0.019(3)
C200 0.076(4) 0.122(6) 0.102(6) 0.042(5) 0.011(4) 0.020(4)
C201 0.059(7) 0.097(10) 0.091(9) 0.044(8) 0.003(6) 0.011(6)
C20' 0.073(3) 0.125(5) 0.061(3) 0.027(3) 0.007(3) 0.019(3)
C21' 0.076(4) 0.122(6) 0.102(6) 0.042(5) 0.011(4) 0.020(4)

loop_
_atom_type_symbol
_atom_type_description
_atom_type_scat_dispersion_real
_atom_type_scat_dispersion_imag
_atom_type_scat_source
C C 0.0033 0.0016 'International Tables Vol C Tables 4.2.6.8 and 6.1.1.4'
H H 0.0000 0.0000 'International Tables Vol C Tables 4.2.6.8 and 6.1.1.4'
N N 0.0061 0.0033 'International Tables Vol C Tables 4.2.6.8 and 6.1.1.4'
O O 0.0106 0.0060 'International Tables Vol C Tables 4.2.6.8 and 6.1.1.4'
F F 0.0171 0.0103 'International Tables Vol C Tables 4.2.6.8 and 6.1.1.4'
P P 0.1023 0.0942 'International Tables Vol C Tables 4.2.6.8 and 6.1.1.4'
Cu Cu 0.3201 1.2651 'International Tables Vol C Tables 4.2.6.8 and 6.1.1.4'
Cl Cl 0.1484 0.1585 'International Tables Vol C Tables 4.2.6.8 and 6.1.1.4'

loop_
_geom_angle_atom_site_label_1
_geom_angle_atom_site_label_2
_geom_angle_atom_site_label_3
_geom_angle
_geom_angle_site_symmetry_1
N2 Cu1 N1 82.45(10) .
N2 Cu1 P2 120.45(8) .
N1 Cu1 P2 125.60(8) .
N2 Cu1 P1 124.69(8) .
N1 Cu1 P1 115.95(8) .
P2 Cu1 P1 91.57(3) .
C9 P1 C3 104.80(14) .
C9 P1 C1 104.87(15) .
C3 P1 C1 103.76(15) .
C9 P1 Cu1 119.55(11) .
C3 P1 Cu1 120.28(10) .
C1 P1 Cu1 101.28(11) .
C15 P2 C21 104.96(15) .
C15 P2 C2 103.87(16) .
C21 P2 C2 104.61(15) .
C15 P2 Cu1 119.70(12) .
C21 P2 Cu1 118.69(11) .
C2 P2 Cu1 102.95(11) .
C2 C1 P1 110.2(2) .
C2 C1 H1A 109.6 .
P1 C1 H1A 109.6 .
C2 C1 H1B 109.6 .
P1 C1 H1B 109.6 .
H1A C1 H1B 108.1 .
C1 C2 P2 109.5(2) .
C1 C2 H2A 109.8 .
P2 C2 H2A 109.8 .
C1 C2 H2B 109.8 .
P2 C2 H2B 109.8 .
H2A C2 H2B 108.2 .
C4 C3 C8 119.0(3) .
C4 C3 P1 121.6(2) .
C8 C3 P1 119.1(2) .
C5 C4 C3 120.1(3) .
C5 C4 H4A 120.0 .
C3 C4 H4A 120.0 .
C6 C5 C4 120.3(4) .
C6 C5 H5A 119.8 .
C4 C5 H5A 119.8 .
C7 C6 C5 120.1(3) .
C7 C6 H6A 119.9 .
C5 C6 H6A 119.9 .
C6 C7 C8 120.0(3) .
C6 C7 H7A 120.0 .
C8 C7 H7A 120.0 .
C7 C8 C3 120.5(3) .
C7 C8 H8A 119.7 .
C3 C8 H8A 119.7 .
C14 C9 C10 118.8(3) .
C14 C9 P1 122.1(2) .
C10 C9 P1 119.0(2) .
C11 C10 C9 120.9(3) .
C11 C10 H10A 119.5 .
C9 C10 H10A 119.5 .
C12 C11 C10 119.4(3) .
C12 C11 H11A 120.3 .
C10 C11 H11A 120.3 .
C11 C12 C13 120.2(3) .
C11 C12 H12A 119.9 .
C13 C12 H12A 119.9 .
C12 C13 C14 120.5(3) .
C12 C13 H13A 119.8 .
C14 C13 H13A 119.8 .
C13 C14 C9 120.1(3) .
C13 C14 H14A 120.0 .
C9 C14 H14A 120.0 .
C16 C15 C20 118.7(4) .
C16 C15 P2 117.3(3) .
C20 C15 P2 124.0(3) .
C15 C16 C17 120.6(4) .
C15 C16 H16A 119.7 .
C17 C16 H16A 119.7 .
C18 C17 C16 120.1(5) .
C18 C17 H17A 120.0 .
C16 C17 H17A 120.0 .
C19 C18 C17 119.5(4) .
C19 C18 H18A 120.2 .
C17 C18 H18A 120.2 .
C18 C19 C20 121.3(4) .
C18 C19 H19A 119.3 .
C20 C19 H19A 119.3 .
C15 C20 C19 119.8(4) .
C15 C20 H20A 120.1 .
C19 C20 H20A 120.1 .
C22 C21 C26 118.4(3) .
C22 C21 P2 117.8(3) .
C26 C21 P2 123.8(3) .
C21 C22 C23 121.1(4) .
C21 C22 H22A 119.5 .
C23 C22 H22A 119.5 .
C24 C23 C22 119.5(4) .
C24 C23 H23A 120.2 .
C22 C23 H23A 120.2 .
C25 C24 C23 120.1(3) .
C25 C24 H24A 120.0 .
C23 C24 H24A 120.0 .
C24 C25 C26 120.4(4) .
C24 C25 H25A 119.8 .
C26 C25 H25A 119.8 .
C25 C26 C21 120.5(4) .
C25 C26 H26A 119.8 .
C21 C26 H26A 119.8 .
C27 N1 C31 117.9(3) .
C27 N1 Cu1 130.6(2) .
C31 N1 Cu1 111.4(2) .
C36 N2 C32 117.6(3) .
C36 N2 Cu1 131.2(2) .
C32 N2 Cu1 111.1(2) .
N1 C27 C28 123.1(3) .
N1 C27 H27A 118.5 .
C28 C27 H27A 118.5 .
C29 C28 C27 119.0(3) .
C29 C28 H28A 120.5 .
C27 C28 H28A 120.5 .
C28 C29 C30 119.8(3) .
C28 C29 H29A 120.1 .
C30 C29 H29A 120.1 .
C29 C30 C31 117.5(3) .
C29 C30 C37 123.8(3) .
C31 C30 C37 118.6(3) .
N1 C31 C30 122.7(3) .
N1 C31 C32 117.5(3) .
C30 C31 C32 119.8(3) .
N2 C32 C33 122.7(3) .
N2 C32 C31 117.5(3) .
C33 C32 C31 119.8(3) .
C32 C33 C34 117.8(3) .
C32 C33 C38 119.2(3) .
C34 C33 C38 123.0(3) .
C35 C34 C33 119.3(3) .
C35 C34 H34A 120.3 .
C33 C34 H34A 120.3 .
C34 C35 C36 119.1(3) .
C34 C35 H35A 120.4 .
C36 C35 H35A 120.4 .
N2 C36 C35 123.5(3) .
N2 C36 H36A 118.3 .
C35 C36 H36A 118.3 .
C38 C37 C30 121.4(3) .
C38 C37 H37A 119.3 .
C30 C37 H37A 119.3 .
C37 C38 C33 121.1(3) .
C37 C38 H38A 119.5 .
C33 C38 H38A 119.5 .
F11 P10 F10 89.1(2) .
F11 P10 F13 91.1(2) .
F10 P10 F13 91.06(18) .
F11 P10 F12 177.50(18) .
F10 P10 F12 92.3(2) .
F13 P10 F12 90.9(2) .
F11 P10 F14 89.70(17) .
F10 P10 F14 178.2(2) .
F13 P10 F14 90.30(17) .
F12 P10 F14 88.90(18) .
F11 P10 F15 89.86(18) .
F10 P10 F15 89.83(17) .
F13 P10 F15 178.69(19) .
F12 P10 F15 88.05(18) .
F14 P10 F15 88.84(15) .
Cl1 C100 Cl2 117.3(8) .
Cl1 C100 H10B 108.0 .
Cl2 C100 H10B 108.0 .
Cl1 C100 H10C 108.0 .
Cl2 C100 H10C 108.0 .
H10B C100 H10C 107.2 .
O200 O200 C200 109.9(7) 2
C201 C200 O200 101.9(8) .
C201 C200 H20B 111.4 .
O200 C200 H20B 111.4 .
C201 C200 H20C 111.4 .
O200 C200 H20C 111.4 .
H20B C200 H20C 109.2 .

loop_
_geom_bond_atom_site_label_1
_geom_bond_atom_site_label_2
_geom_bond_distance
_geom_bond_site_symmetry_2
Cu1 N2 2.041(3) .
Cu1 N1 2.042(2) .
Cu1 P2 2.2390(9) .
Cu1 P1 2.2453(9) .
P1 C9 1.816(3) .
P1 C3 1.824(3) .
P1 C1 1.839(3) .
P2 C15 1.822(3) .
P2 C21 1.827(3) .
P2 C2 1.836(3) .
C1 C2 1.531(5) .
C1 H1A 0.9900 .
C1 H1B 0.9900 .
C2 H2A 0.9900 .
C2 H2B 0.9900 .
C3 C4 1.393(5) .
C3 C8 1.393(5) .
C4 C5 1.389(5) .
C4 H4A 0.9500 .
C5 C6 1.378(6) .
C5 H5A 0.9500 .
C6 C7 1.378(6) .
C6 H6A 0.9500 .
C7 C8 1.388(5) .
C7 H7A 0.9500 .
C8 H8A 0.9500 .
C9 C14 1.390(5) .
C9 C10 1.393(5) .
C10 C11 1.385(5) .
C10 H10A 0.9500 .
C11 C12 1.380(6) .
C11 H11A 0.9500 .
C12 C13 1.380(6) .
C12 H12A 0.9500 .
C13 C14 1.382(5) .
C13 H13A 0.9500 .
C14 H14A 0.9500 .
C15 C16 1.381(6) .
C15 C20 1.387(5) .
C16 C17 1.392(6) .
C16 H16A 0.9500 .
C17 C18 1.377(8) .
C17 H17A 0.9500 .
C18 C19 1.352(8) .
C18 H18A 0.9500 .
C19 C20 1.395(6) .
C19 H19A 0.9500 .
C20 H20A 0.9500 .
C21 C22 1.382(5) .
C21 C26 1.389(5) .
C22 C23 1.387(5) .
C22 H22A 0.9500 .
C23 C24 1.377(7) .
C23 H23A 0.9500 .
C24 C25 1.370(6) .
C24 H24A 0.9500 .
C25 C26 1.382(5) .
C25 H25A 0.9500 .
C26 H26A 0.9500 .
N1 C27 1.328(4) .
N1 C31 1.355(4) .
N2 C36 1.330(4) .
N2 C32 1.362(4) .
C27 C28 1.400(5) .
C27 H27A 0.9500 .
C28 C29 1.362(5) .
C28 H28A 0.9500 .
C29 C30 1.399(5) .
C29 H29A 0.9500 .
C30 C31 1.406(4) .
C30 C37 1.430(5) .
C31 C32 1.436(4) .
C32 C33 1.398(4) .
C33 C34 1.407(5) .
C33 C38 1.425(5) .
C34 C35 1.368(5) .
C34 H34A 0.9500 .
C35 C36 1.390(5) .
C35 H35A 0.9500 .
C36 H36A 0.9500 .
C37 C38 1.350(5) .
C37 H37A 0.9500 .
C38 H38A 0.9500 .
P10 F11 1.572(3) .
P10 F10 1.573(3) .
P10 F13 1.574(3) .
P10 F12 1.591(3) .
P10 F14 1.596(3) .
P10 F15 1.606(3) .
C100 Cl1 1.615(17) .
C100 Cl2 1.755(13) .
C100 H10B 0.9900 .
C100 H10C 0.9900 .
O200 O200 1.367(12) 2
O200 C200 1.450(10) .
C200 C201 1.409(15) .
C200 H20B 0.9900 .
C200 H20C 0.9900 .
C201 H20D 0.9800 .
C201 H20E 0.9800 .
C201 H20F 0.9800 .
